data_4066673
loop_
_publ_author_name
'Chin, Robert M.'
'Simonson, Andrew'
'Mauldin, Joshua'
'Criswell, Jared'
'Brennessel, William'

_publ_section_title
;
 Syntheses and Characterization of Ruthenium Complexes Containing a Doubly
 Linked Dicyclopentadienyl Ligand and Acetonitrile Ligands
;
_journal_issue 17
_journal_name_full Organometallics
_journal_page_first 3868
_journal_paper_doi 10.1021/om100566w
_journal_volume 29
_journal_year 2010
_chemical_formula_moiety 'C22 H24 Br N2 O2 Ru2, C F3 O3 S'
_chemical_formula_sum 'C23 H24 Br F3 N2 O5 Ru2 S'
_chemical_formula_weight 779.55
_chemical_name_common unimc04
_chemical_name_systematic
; 
 ? 
;
_space_group_IT_number 9
_symmetry_cell_setting monoclinic
_symmetry_space_group_name_Hall 'C -2yc'
_symmetry_space_group_name_H-M 'C 1 c 1'
_atom_sites_solution_hydrogens geom
_atom_sites_solution_primary direct
_atom_sites_solution_secondary difmap
_audit_creation_method SHELXL-97
_cell_angle_alpha 90.00
_cell_angle_beta 90.060(2)
_cell_angle_gamma 90.00
_cell_formula_units_Z 4
_cell_length_a 8.4019(9)
_cell_length_b 15.8995(18)
_cell_length_c 19.762(2)
_cell_measurement_reflns_used 3863
_cell_measurement_temperature 100.0(1)
_cell_measurement_theta_max 37.96
_cell_measurement_theta_min 2.74
_cell_volume 2639.9(5)
_computing_cell_refinement 'SAINT (Bruker, 2008)'
_computing_data_collection 'APEX2 (Bruker, 2009)'
_computing_data_reduction 'SAINT (Bruker, 2008)'
_computing_molecular_graphics 'SHELXTL (Sheldrick, 2008)'
_computing_publication_material 'SHELXTL (Sheldrick, 2008)'
_computing_structure_refinement 'SHELXL-97 (Sheldrick, 2008)'
_computing_structure_solution 'SIR97 (Altomare et al., 1999)'
_diffrn_ambient_temperature 100.0(1)
_diffrn_measured_fraction_theta_full 0.991
_diffrn_measured_fraction_theta_max 0.991
_diffrn_measurement_device_type 'Bruker SMART APEX II CCD Platform'
_diffrn_measurement_method 'area detector, \w scans per \f'
_diffrn_radiation_monochromator graphite
_diffrn_radiation_source 'fine-focus sealed tube'
_diffrn_radiation_type MoK\a
_diffrn_radiation_wavelength 0.71073
_diffrn_reflns_av_R_equivalents 0.0390
_diffrn_reflns_av_sigmaI/netI 0.0628
_diffrn_reflns_limit_h_max 14
_diffrn_reflns_limit_h_min -14
_diffrn_reflns_limit_k_max 27
_diffrn_reflns_limit_k_min -27
_diffrn_reflns_limit_l_max 33
_diffrn_reflns_limit_l_min -34
_diffrn_reflns_number 29785
_diffrn_reflns_theta_full 37.78
_diffrn_reflns_theta_max 37.78
_diffrn_reflns_theta_min 1.03
_diffrn_standards_number 0
_exptl_absorpt_coefficient_mu 2.795
_exptl_absorpt_correction_T_max 0.8964
_exptl_absorpt_correction_T_min 0.6048
_exptl_absorpt_correction_type multi-scan
_exptl_absorpt_process_details 'SADABS (Sheldrick, 2008)'
_exptl_crystal_colour yellow-orange
_exptl_crystal_density_diffrn 1.961
_exptl_crystal_density_method 'not measured'
_exptl_crystal_description plate
_exptl_crystal_F_000 1528
_exptl_crystal_size_max 0.20
_exptl_crystal_size_mid 0.16
_exptl_crystal_size_min 0.04
_refine_diff_density_max 1.489
_refine_diff_density_min -1.153
_refine_diff_density_rms 0.156
_refine_ls_abs_structure_details 'Flack H D (1983), 6666 Friedel pairs, Acta Cryst. A39, 876-881'
_refine_ls_abs_structure_Flack 0.001(6)
_refine_ls_extinction_method none
_refine_ls_goodness_of_fit_ref 1.014
_refine_ls_hydrogen_treatment constr
_refine_ls_matrix_type full
_refine_ls_number_parameters 341
_refine_ls_number_reflns 13706
_refine_ls_number_restraints 2
_refine_ls_restrained_S_all 1.014
_refine_ls_R_factor_all 0.0501
_refine_ls_R_factor_gt 0.0408
_refine_ls_shift/su_max 0.001
_refine_ls_shift/su_mean 0.000
_refine_ls_structure_factor_coef Fsqd
_refine_ls_weighting_details 'calc w=1/[\s^2^(Fo^2^)+(0.0356P)^2^+0.0000P] where P=(Fo^2^+2Fc^2^)/3'
_refine_ls_weighting_scheme calc
_refine_ls_wR_factor_gt 0.0761
_refine_ls_wR_factor_ref 0.0797
_reflns_number_gt 12177
_reflns_number_total 13706
_reflns_threshold_expression >2sigma(I)
_cod_data_source_file om100566w_si_001.cif
_cod_data_source_block 5
_cod_original_cell_volume 2640.0(5)
_cod_database_code 4066673

loop_
_symmetry_equiv_pos_as_xyz
'x, y, z'
'x, -y, z+1/2'
'x+1/2, y+1/2, z'
'x+1/2, -y+1/2, z+1/2'

loop_
_atom_site_label
_atom_site_type_symbol
_atom_site_fract_x
_atom_site_fract_y
_atom_site_fract_z
_atom_site_U_iso_or_equiv
_atom_site_adp_type
_atom_site_occupancy
_atom_site_symmetry_multiplicity
_atom_site_calc_flag
_atom_site_refinement_flags
Ru1 Ru 0.28454(4) 0.819431(15) -0.015323(15) 0.01384(6) Uani 1 1 d .
Ru2 Ru 0.27587(4) 0.831809(15) 0.198162(14) 0.01309(5) Uani 1 1 d .
Br1 Br 0.39307(5) 0.89325(2) 0.08932(3) 0.01839(7) Uani 1 1 d .
C1 C 0.4922(7) 0.8008(3) -0.0471(3) 0.0183(9) Uani 1 1 d .
O1 O 0.6158(5) 0.7819(2) -0.0676(2) 0.0232(7) Uani 1 1 d .
C2 C 0.4809(6) 0.8136(3) 0.2307(3) 0.0164(8) Uani 1 1 d .
O2 O 0.6026(5) 0.7959(2) 0.2519(2) 0.0242(8) Uani 1 1 d .
N1 N 0.2761(7) 0.94043(18) -0.0519(2) 0.0192(7) Uani 1 1 d .
C3 C 0.2685(7) 1.0104(2) -0.0663(3) 0.0202(8) Uani 1 1 d .
C4 C 0.2602(8) 1.0996(2) -0.0803(3) 0.0294(12) Uani 1 1 d .
H4A H 0.2816 1.1094 -0.1284 0.044 Uiso 1 1 calc R
H4B H 0.3396 1.1293 -0.0529 0.044 Uiso 1 1 calc R
H4C H 0.1536 1.1205 -0.0691 0.044 Uiso 1 1 calc R
N2 N 0.2716(7) 0.95574(18) 0.23002(19) 0.0175(7) Uani 1 1 d .
C5 C 0.2673(8) 1.0247(2) 0.2437(2) 0.0182(8) Uani 1 1 d .
C6 C 0.2602(8) 1.1142(2) 0.2601(3) 0.0237(10) Uani 1 1 d .
H6A H 0.2072 1.1218 0.3038 0.036 Uiso 1 1 calc R
H6B H 0.2001 1.1439 0.2249 0.036 Uiso 1 1 calc R
H6C H 0.3684 1.1370 0.2625 0.036 Uiso 1 1 calc R
C21 C 0.1776(6) 0.7094(2) 0.0335(2) 0.0136(7) Uani 1 1 d .
C22 C 0.0540(6) 0.7734(3) 0.0294(2) 0.0155(8) Uani 1 1 d .
C23 C 0.0318(7) 0.7927(4) -0.0396(3) 0.0240(12) Uani 1 1 d .
H23A H -0.0465 0.8342 -0.0580 0.029 Uiso 1 1 calc R
C24 C 0.1359(7) 0.7422(3) -0.0786(3) 0.0236(10) Uani 1 1 d .
H24A H 0.1394 0.7403 -0.1292 0.028 Uiso 1 1 calc R
C25 C 0.2220(6) 0.6896(3) -0.0351(2) 0.0210(9) Uani 1 1 d .
H25A H 0.2972 0.6441 -0.0492 0.025 Uiso 1 1 calc R
C26 C 0.1705(6) 0.7178(2) 0.1571(2) 0.0146(8) Uani 1 1 d .
C27 C 0.0483(6) 0.7823(2) 0.1530(3) 0.0154(8) Uani 1 1 d .
C28 C 0.0165(6) 0.8096(3) 0.2201(3) 0.0180(8) Uani 1 1 d .
H28A H -0.0623 0.8539 0.2331 0.022 Uiso 1 1 calc R
C29 C 0.1157(7) 0.7646(3) 0.2656(2) 0.0199(8) Uani 1 1 d .
H29A H 0.1138 0.7688 0.3161 0.024 Uiso 1 1 calc R
C30 C 0.2073(6) 0.7063(3) 0.2268(2) 0.0180(9) Uani 1 1 d .
H30A H 0.2800 0.6624 0.2457 0.022 Uiso 1 1 calc R
C31 C 0.2234(4) 0.6643(2) 0.0974(3) 0.0154(7) Uani 1 1 d .
C32 C 0.4015(5) 0.6436(2) 0.0995(3) 0.0207(9) Uani 1 1 d .
H32A H 0.4632 0.6958 0.0982 0.031 Uiso 1 1 calc R
H32B H 0.4292 0.6087 0.0604 0.031 Uiso 1 1 calc R
H32C H 0.4259 0.6129 0.1413 0.031 Uiso 1 1 calc R
C33 C 0.1278(5) 0.5818(2) 0.0996(3) 0.0220(10) Uani 1 1 d .
H33A H 0.0140 0.5946 0.1031 0.033 Uiso 1 1 calc R
H33B H 0.1609 0.5487 0.1390 0.033 Uiso 1 1 calc R
H33C H 0.1476 0.5495 0.0583 0.033 Uiso 1 1 calc R
C34 C -0.0374(4) 0.8072(2) 0.0899(3) 0.0154(6) Uani 1 1 d .
C35 C -0.0641(5) 0.9027(2) 0.0858(4) 0.0263(9) Uani 1 1 d .
H35A H 0.0381 0.9310 0.0784 0.039 Uiso 1 1 calc R
H35B H -0.1112 0.9226 0.1282 0.039 Uiso 1 1 calc R
H35C H -0.1361 0.9154 0.0481 0.039 Uiso 1 1 calc R
C36 C -0.2002(4) 0.7621(2) 0.0908(4) 0.0233(7) Uani 1 1 d .
H36A H -0.1835 0.7012 0.0927 0.035 Uiso 1 1 calc R
H36B H -0.2597 0.7764 0.0497 0.035 Uiso 1 1 calc R
H36C H -0.2606 0.7802 0.1306 0.035 Uiso 1 1 calc R
S1 S 0.86464(13) 1.00437(7) 0.32256(6) 0.02000(19) Uani 1 1 d .
O3 O 0.9321(6) 1.0839(3) 0.3405(2) 0.0354(12) Uani 1 1 d .
O4 O 0.9314(6) 0.9321(3) 0.3555(3) 0.0314(10) Uani 1 1 d .
O5 O 0.8342(5) 0.9943(2) 0.25208(18) 0.0285(8) Uani 1 1 d .
C7 C 0.6672(6) 1.0102(2) 0.3601(2) 0.0193(8) Uani 1 1 d .
F1 F 0.5837(5) 0.9402(2) 0.3485(2) 0.0344(10) Uani 1 1 d .
F2 F 0.5826(5) 1.0741(2) 0.33446(18) 0.0277(8) Uani 1 1 d .
F3 F 0.6721(4) 1.0207(2) 0.42719(15) 0.0330(7) Uani 1 1 d .

loop_
_atom_site_aniso_label
_atom_site_aniso_U_11
_atom_site_aniso_U_22
_atom_site_aniso_U_33
_atom_site_aniso_U_23
_atom_site_aniso_U_13
_atom_site_aniso_U_12
Ru1 0.01744(15) 0.00996(8) 0.01411(12) -0.00015(8) 0.00089(17) -0.00296(17)
Ru2 0.01628(14) 0.00913(8) 0.01385(12) -0.00032(8) -0.00109(17) -0.00082(17)
Br1 0.02347(15) 0.01484(14) 0.01687(14) -0.00031(15) -0.0009(2) -0.00852(13)
C1 0.029(3) 0.0114(17) 0.015(2) 0.0002(15) 0.0036(19) -0.0032(18)
O1 0.0225(18) 0.0217(14) 0.0254(19) -0.0028(12) 0.0018(14) 0.0034(13)
C2 0.018(2) 0.0116(15) 0.019(2) -0.0014(14) -0.0018(16) 0.0055(16)
O2 0.0225(18) 0.0235(15) 0.0266(19) -0.0020(13) -0.0048(15) 0.0055(13)
N1 0.0190(17) 0.0141(11) 0.0244(18) 0.0009(10) 0.001(2) 0.003(2)
C3 0.018(2) 0.0181(15) 0.025(2) 0.0012(13) -0.002(2) -0.001(2)
C4 0.029(3) 0.0129(14) 0.047(3) 0.0006(15) -0.004(3) -0.0019(19)
N2 0.0200(18) 0.0141(11) 0.0183(16) -0.0015(10) -0.0026(19) -0.0028(19)
C5 0.015(2) 0.0162(13) 0.0232(19) 0.0005(12) -0.0006(19) 0.0014(18)
C6 0.025(3) 0.0140(13) 0.032(2) -0.0050(13) 0.002(2) -0.0011(17)
C21 0.0140(18) 0.0102(13) 0.0166(18) -0.0031(12) 0.0056(15) -0.0028(13)
C22 0.019(2) 0.0140(15) 0.014(2) -0.0007(13) 0.0014(16) -0.0046(14)
C23 0.025(3) 0.025(2) 0.022(2) 0.0019(18) -0.0080(19) -0.009(2)
C24 0.031(3) 0.0236(19) 0.016(2) -0.0025(16) 0.0022(18) -0.0154(19)
C25 0.028(2) 0.0139(15) 0.021(2) -0.0043(14) 0.0018(17) -0.0078(16)
C26 0.019(2) 0.0084(13) 0.0163(19) -0.0014(12) 0.0029(15) -0.0012(13)
C27 0.016(2) 0.0097(14) 0.021(2) 0.0004(13) 0.0035(17) -0.0019(13)
C28 0.017(2) 0.0140(16) 0.023(2) -0.0014(15) 0.0046(16) -0.0042(16)
C29 0.026(2) 0.0209(18) 0.0126(18) -0.0012(14) 0.0012(16) -0.0062(17)
C30 0.019(2) 0.0135(16) 0.021(2) 0.0053(14) -0.0048(16) -0.0053(14)
C31 0.0172(13) 0.0089(13) 0.020(2) -0.0018(14) -0.0002(15) -0.0010(11)
C32 0.0166(16) 0.0124(14) 0.033(3) -0.0001(15) 0.0008(19) 0.0015(14)
C33 0.0227(18) 0.0090(14) 0.034(3) 0.0003(15) -0.0010(18) -0.0046(13)
C34 0.0148(13) 0.0122(13) 0.0190(14) 0.0015(17) -0.002(2) 0.0024(10)
C35 0.030(2) 0.0162(16) 0.033(3) 0.0034(18) 0.001(3) 0.0083(14)
C36 0.0169(18) 0.0280(16) 0.0250(14) -0.0009(18) -0.004(3) -0.0015(13)
S1 0.0192(5) 0.0198(4) 0.0209(5) 0.0004(4) 0.0004(4) 0.0024(4)
O3 0.031(2) 0.031(2) 0.044(3) -0.0084(18) 0.0004(18) -0.0126(18)
O4 0.027(2) 0.034(2) 0.033(2) 0.0095(17) 0.0022(17) 0.0139(17)
O5 0.0339(19) 0.0276(16) 0.0239(16) -0.0011(13) 0.0047(13) 0.0088(14)
C7 0.0232(19) 0.0112(15) 0.024(2) 0.0018(14) 0.0039(17) 0.0012(14)
F1 0.025(2) 0.0212(15) 0.057(3) 0.0003(15) 0.0038(17) -0.0070(13)
F2 0.0256(19) 0.0247(15) 0.033(2) 0.0049(13) 0.0013(14) 0.0117(13)
F3 0.0443(19) 0.0330(15) 0.0218(14) 0.0011(11) 0.0076(14) 0.0103(15)

loop_
_atom_type_symbol
_atom_type_description
_atom_type_scat_dispersion_real
_atom_type_scat_dispersion_imag
_atom_type_scat_source
C C 0.0033 0.0016 'International Tables Vol C Tables 4.2.6.8 and 6.1.1.4'
H H 0.0000 0.0000 'International Tables Vol C Tables 4.2.6.8 and 6.1.1.4'
N N 0.0061 0.0033 'International Tables Vol C Tables 4.2.6.8 and 6.1.1.4'
O O 0.0106 0.0060 'International Tables Vol C Tables 4.2.6.8 and 6.1.1.4'
F F 0.0171 0.0103 'International Tables Vol C Tables 4.2.6.8 and 6.1.1.4'
S S 0.1246 0.1234 'International Tables Vol C Tables 4.2.6.8 and 6.1.1.4'
Br Br -0.2901 2.4595 'International Tables Vol C Tables 4.2.6.8 and 6.1.1.4'
Ru Ru -1.2594 0.8363 'International Tables Vol C Tables 4.2.6.8 and 6.1.1.4'

loop_
_geom_angle_atom_site_label_1
_geom_angle_atom_site_label_2
_geom_angle_atom_site_label_3
_geom_angle
C1 Ru1 N1 93.5(2)
C1 Ru1 C24 104.7(2)
N1 Ru1 C24 108.06(19)
C1 Ru1 C25 90.8(2)
N1 Ru1 C25 145.12(19)
C24 Ru1 C25 37.87(19)
C1 Ru1 C21 113.76(19)
N1 Ru1 C21 152.6(2)
C24 Ru1 C21 64.02(18)
C25 Ru1 C21 38.61(17)
C1 Ru1 C23 141.89(19)
N1 Ru1 C23 94.1(2)
C24 Ru1 C23 37.8(2)
C25 Ru1 C23 63.0(2)
C21 Ru1 C23 63.2(2)
C1 Ru1 C22 151.56(19)
N1 Ru1 C22 114.4(2)
C24 Ru1 C22 62.83(19)
C25 Ru1 C22 63.39(18)
C21 Ru1 C22 38.21(16)
C23 Ru1 C22 36.7(2)
C1 Ru1 Br1 90.72(17)
N1 Ru1 Br1 82.31(12)
C24 Ru1 Br1 160.48(14)
C25 Ru1 Br1 132.26(14)
C21 Ru1 Br1 99.05(12)
C23 Ru1 Br1 127.31(17)
C22 Ru1 Br1 97.98(12)
C2 Ru2 N2 93.4(2)
C2 Ru2 C30 90.7(2)
N2 Ru2 C30 142.92(19)
C2 Ru2 C26 112.04(19)
N2 Ru2 C26 154.2(2)
C30 Ru2 C26 38.41(17)
C2 Ru2 C29 106.5(2)
N2 Ru2 C29 105.70(18)
C30 Ru2 C29 38.51(18)
C26 Ru2 C29 64.34(17)
C2 Ru2 C28 143.6(2)
N2 Ru2 C28 94.2(2)
C30 Ru2 C28 62.89(18)
C26 Ru2 C28 63.05(17)
C29 Ru2 C28 37.37(19)
C2 Ru2 C27 150.22(18)
N2 Ru2 C27 116.02(19)
C30 Ru2 C27 63.43(17)
C26 Ru2 C27 38.30(16)
C29 Ru2 C27 62.95(19)
C28 Ru2 C27 36.77(18)
C2 Ru2 Br1 89.61(16)
N2 Ru2 Br1 84.21(12)
C30 Ru2 Br1 132.69(14)
C26 Ru2 Br1 99.30(12)
C29 Ru2 Br1 160.18(14)
C28 Ru2 Br1 126.51(14)
C27 Ru2 Br1 97.35(13)
Ru1 Br1 Ru2 111.639(16)
O1 C1 Ru1 173.8(4)
O2 C2 Ru2 174.5(4)
C3 N1 Ru1 173.7(4)
N1 C3 C4 176.7(5)
C3 C4 H4A 109.5
C3 C4 H4B 109.5
H4A C4 H4B 109.5
C3 C4 H4C 109.5
H4A C4 H4C 109.5
H4B C4 H4C 109.5
C5 N2 Ru2 176.1(4)
N2 C5 C6 178.8(6)
C5 C6 H6A 109.5
C5 C6 H6B 109.5
H6A C6 H6B 109.5
C5 C6 H6C 109.5
H6A C6 H6C 109.5
H6B C6 H6C 109.5
C25 C21 C22 106.6(4)
C25 C21 C31 128.3(4)
C22 C21 C31 124.2(4)
C25 C21 Ru1 69.8(2)
C22 C21 Ru1 73.2(2)
C31 C21 Ru1 130.3(3)
C23 C22 C21 107.5(5)
C23 C22 C34 128.1(5)
C21 C22 C34 124.4(4)
C23 C22 Ru1 70.3(3)
C21 C22 Ru1 68.6(3)
C34 C22 Ru1 129.0(3)
C22 C23 C24 108.8(5)
C22 C23 Ru1 73.0(3)
C24 C23 Ru1 68.6(3)
C22 C23 H23A 125.6
C24 C23 H23A 125.6
Ru1 C23 H23A 125.6
C25 C24 C23 108.9(5)
C25 C24 Ru1 71.6(3)
C23 C24 Ru1 73.6(3)
C25 C24 H24A 125.4
C23 C24 H24A 125.4
Ru1 C24 H24A 125.4
C24 C25 C21 108.2(4)
C24 C25 Ru1 70.5(3)
C21 C25 Ru1 71.6(2)
C24 C25 H25A 125.9
C21 C25 H25A 125.9
Ru1 C25 H25A 125.9
C30 C26 C27 107.3(4)
C30 C26 C31 128.1(4)
C27 C26 C31 123.9(4)
C30 C26 Ru2 70.0(3)
C27 C26 Ru2 73.7(2)
C31 C26 Ru2 129.5(3)
C28 C27 C26 107.3(4)
C28 C27 C34 127.4(4)
C26 C27 C34 125.0(4)
C28 C27 Ru2 71.6(3)
C26 C27 Ru2 68.0(3)
C34 C27 Ru2 130.3(3)
C29 C28 C27 109.1(4)
C29 C28 Ru2 68.5(3)
C27 C28 Ru2 71.7(3)
C29 C28 H28A 125.5
C27 C28 H28A 125.5
Ru2 C28 H28A 125.5
C28 C29 C30 107.7(4)
C28 C29 Ru2 74.2(3)
C30 C29 Ru2 69.9(3)
C28 C29 H29A 126.0
C30 C29 H29A 126.0
Ru2 C29 H29A 126.0
C26 C30 C29 108.7(4)
C26 C30 Ru2 71.6(2)
C29 C30 Ru2 71.6(2)
C26 C30 H30A 125.6
C29 C30 H30A 125.6
Ru2 C30 H30A 125.6
C21 C31 C26 108.1(3)
C21 C31 C32 112.0(4)
C26 C31 C32 112.7(4)
C21 C31 C33 107.3(4)
C26 C31 C33 107.5(4)
C32 C31 C33 108.9(3)
C31 C32 H32A 109.5
C31 C32 H32B 109.5
H32A C32 H32B 109.5
C31 C32 H32C 109.5
H32A C32 H32C 109.5
H32B C32 H32C 109.5
C31 C33 H33A 109.5
C31 C33 H33B 109.5
H33A C33 H33B 109.5
C31 C33 H33C 109.5
H33A C33 H33C 109.5
H33B C33 H33C 109.5
C27 C34 C22 108.6(3)
C27 C34 C35 112.1(4)
C22 C34 C35 112.5(4)
C27 C34 C36 107.0(4)
C22 C34 C36 107.1(4)
C35 C34 C36 109.3(3)
C34 C35 H35A 109.5
C34 C35 H35B 109.5
H35A C35 H35B 109.5
C34 C35 H35C 109.5
H35A C35 H35C 109.5
H35B C35 H35C 109.5
C34 C36 H36A 109.5
C34 C36 H36B 109.5
H36A C36 H36B 109.5
C34 C36 H36C 109.5
H36A C36 H36C 109.5
H36B C36 H36C 109.5
O5 S1 O3 114.3(3)
O5 S1 O4 115.1(3)
O3 S1 O4 116.2(3)
O5 S1 C7 104.0(2)
O3 S1 C7 102.4(3)
O4 S1 C7 102.2(2)
F1 C7 F3 106.9(4)
F1 C7 F2 106.8(4)
F3 C7 F2 107.3(3)
F1 C7 S1 111.4(3)
F3 C7 S1 112.6(3)
F2 C7 S1 111.6(3)

loop_
_geom_bond_atom_site_label_1
_geom_bond_atom_site_label_2
_geom_bond_distance
Ru1 C1 1.879(6)
Ru1 N1 2.056(3)
Ru1 C24 2.151(5)
Ru1 C25 2.166(4)
Ru1 C21 2.191(4)
Ru1 C23 2.217(6)
Ru1 C22 2.252(5)
Ru1 Br1 2.5459(7)
Ru2 C2 1.861(5)
Ru2 N2 2.069(3)
Ru2 C30 2.153(4)
Ru2 C26 2.175(4)
Ru2 C29 2.176(5)
Ru2 C28 2.250(5)
Ru2 C27 2.251(5)
Ru2 Br1 2.5604(7)
C1 O1 1.155(7)
C2 O2 1.140(6)
N1 C3 1.150(5)
C3 C4 1.447(5)
C4 H4A 0.9800
C4 H4B 0.9800
C4 H4C 0.9800
N2 C5 1.131(5)
C5 C6 1.460(5)
C6 H6A 0.9800
C6 H6B 0.9800
C6 H6C 0.9800
C21 C25 1.441(7)
C21 C22 1.455(6)
C21 C31 1.502(7)
C22 C23 1.409(8)
C22 C34 1.521(7)
C23 C24 1.416(9)
C23 H23A 1.0000
C24 C25 1.401(7)
C24 H24A 1.0000
C25 H25A 1.0000
C26 C30 1.424(7)
C26 C27 1.454(6)
C26 C31 1.521(7)
C27 C28 1.420(7)
C27 C34 1.494(7)
C28 C29 1.420(7)
C28 H28A 1.0000
C29 C30 1.428(7)
C29 H29A 1.0000
C30 H30A 1.0000
C31 C32 1.533(6)
C31 C33 1.540(5)
C32 H32A 0.9800
C32 H32B 0.9800
C32 H32C 0.9800
C33 H33A 0.9800
C33 H33B 0.9800
C33 H33C 0.9800
C34 C35 1.536(5)
C34 C36 1.545(5)
C35 H35A 0.9800
C35 H35B 0.9800
C35 H35C 0.9800
C36 H36A 0.9800
C36 H36B 0.9800
C36 H36C 0.9800
S1 O5 1.425(4)
S1 O3 1.430(5)
S1 O4 1.435(5)
S1 C7 1.821(5)
C7 F1 1.336(6)
C7 F3 1.336(5)
C7 F2 1.339(6)

loop_
_geom_torsion_atom_site_label_1
_geom_torsion_atom_site_label_2
_geom_torsion_atom_site_label_3
_geom_torsion_atom_site_label_4
_geom_torsion
C1 Ru1 Br1 Ru2 -128.17(15)
N1 Ru1 Br1 Ru2 138.35(16)
C24 Ru1 Br1 Ru2 14.6(5)
C25 Ru1 Br1 Ru2 -36.4(2)
C21 Ru1 Br1 Ru2 -13.96(12)
C23 Ru1 Br1 Ru2 49.1(2)
C22 Ru1 Br1 Ru2 24.67(12)
C2 Ru2 Br1 Ru1 125.67(14)
N2 Ru2 Br1 Ru1 -140.85(16)
C30 Ru2 Br1 Ru1 35.07(18)
C26 Ru2 Br1 Ru1 13.39(13)
C29 Ru2 Br1 Ru1 -19.5(4)
C28 Ru2 Br1 Ru1 -49.85(15)
C27 Ru2 Br1 Ru1 -25.29(11)
N1 Ru1 C1 O1 -147(4)
C24 Ru1 C1 O1 -37(4)
C25 Ru1 C1 O1 -2(4)
C21 Ru1 C1 O1 30(5)
C23 Ru1 C1 O1 -46(5)
C22 Ru1 C1 O1 22(5)
Br1 Ru1 C1 O1 131(4)
N2 Ru2 C2 O2 145(5)
C30 Ru2 C2 O2 1(5)
C26 Ru2 C2 O2 -31(5)
C29 Ru2 C2 O2 37(5)
C28 Ru2 C2 O2 43(5)
C27 Ru2 C2 O2 -27(5)
Br1 Ru2 C2 O2 -131(5)
C1 Ru1 N1 C3 -123(5)
C24 Ru1 N1 C3 131(5)
C25 Ru1 N1 C3 141(5)
C21 Ru1 N1 C3 62(5)
C23 Ru1 N1 C3 95(5)
C22 Ru1 N1 C3 63(5)
Br1 Ru1 N1 C3 -32(5)
Ru1 N1 C3 C4 17(17)
C2 Ru2 N2 C5 124(10)
C30 Ru2 N2 C5 -140(9)
C26 Ru2 N2 C5 -64(10)
C29 Ru2 N2 C5 -127(9)
C28 Ru2 N2 C5 -91(10)
C27 Ru2 N2 C5 -60(10)
Br1 Ru2 N2 C5 35(10)
Ru2 N2 C5 C6 14(46)
C1 Ru1 C21 C25 -58.3(4)
N1 Ru1 C21 C25 116.2(4)
C24 Ru1 C21 C25 37.2(3)
C23 Ru1 C21 C25 79.5(3)
C22 Ru1 C21 C25 115.5(4)
Br1 Ru1 C21 C25 -153.1(3)
C1 Ru1 C21 C22 -173.8(3)
N1 Ru1 C21 C22 0.7(5)
C24 Ru1 C21 C22 -78.3(3)
C25 Ru1 C21 C22 -115.5(4)
C23 Ru1 C21 C22 -36.0(3)
Br1 Ru1 C21 C22 91.4(3)
C1 Ru1 C21 C31 65.3(4)
N1 Ru1 C21 C31 -120.2(4)
C24 Ru1 C21 C31 160.8(5)
C25 Ru1 C21 C31 123.6(5)
C23 Ru1 C21 C31 -156.9(5)
C22 Ru1 C21 C31 -120.9(5)
Br1 Ru1 C21 C31 -29.5(4)
C25 C21 C22 C23 -2.3(5)
C31 C21 C22 C23 -172.5(4)
Ru1 C21 C22 C23 59.8(3)
C25 C21 C22 C34 174.5(4)
C31 C21 C22 C34 4.2(6)
Ru1 C21 C22 C34 -123.4(4)
C25 C21 C22 Ru1 -62.1(3)
C31 C21 C22 Ru1 127.6(4)
C1 Ru1 C22 C23 -106.8(4)
N1 Ru1 C22 C23 61.5(4)
C24 Ru1 C22 C23 -37.1(3)
C25 Ru1 C22 C23 -79.8(3)
C21 Ru1 C22 C23 -118.8(4)
Br1 Ru1 C22 C23 146.6(3)
C1 Ru1 C22 C21 12.1(6)
N1 Ru1 C22 C21 -179.7(2)
C24 Ru1 C22 C21 81.7(3)
C25 Ru1 C22 C21 39.1(3)
C23 Ru1 C22 C21 118.8(4)
Br1 Ru1 C22 C21 -94.5(2)
C1 Ru1 C22 C34 129.7(5)
N1 Ru1 C22 C34 -62.1(4)
C24 Ru1 C22 C34 -160.7(5)
C25 Ru1 C22 C34 156.6(5)
C21 Ru1 C22 C34 117.6(5)
C23 Ru1 C22 C34 -123.6(5)
Br1 Ru1 C22 C34 23.1(4)
C21 C22 C23 C24 0.7(6)
C34 C22 C23 C24 -175.9(4)
Ru1 C22 C23 C24 59.5(4)
C21 C22 C23 Ru1 -58.8(3)
C34 C22 C23 Ru1 124.6(4)
C1 Ru1 C23 C22 132.4(3)
N1 Ru1 C23 C22 -126.6(3)
C24 Ru1 C23 C22 118.8(4)
C25 Ru1 C23 C22 80.9(3)
C21 Ru1 C23 C22 37.4(3)
Br1 Ru1 C23 C22 -43.2(4)
C1 Ru1 C23 C24 13.6(5)
N1 Ru1 C23 C24 114.6(3)
C25 Ru1 C23 C24 -37.9(3)
C21 Ru1 C23 C24 -81.4(3)
C22 Ru1 C23 C24 -118.8(4)
Br1 Ru1 C23 C24 -162.0(2)
C22 C23 C24 C25 1.2(6)
Ru1 C23 C24 C25 63.4(3)
C22 C23 C24 Ru1 -62.2(4)
C1 Ru1 C24 C25 71.7(3)
N1 Ru1 C24 C25 170.5(3)
C21 Ru1 C24 C25 -37.9(3)
C23 Ru1 C24 C25 -116.9(4)
C22 Ru1 C24 C25 -80.8(3)
Br1 Ru1 C24 C25 -69.6(6)
C1 Ru1 C24 C23 -171.4(3)
N1 Ru1 C24 C23 -72.6(3)
C25 Ru1 C24 C23 116.9(4)
C21 Ru1 C24 C23 79.0(3)
C22 Ru1 C24 C23 36.1(3)
Br1 Ru1 C24 C23 47.3(6)
C23 C24 C25 C21 -2.6(5)
Ru1 C24 C25 C21 62.1(3)
C23 C24 C25 Ru1 -64.7(3)
C22 C21 C25 C24 3.0(5)
C31 C21 C25 C24 172.8(4)
Ru1 C21 C25 C24 -61.3(3)
C22 C21 C25 Ru1 64.4(3)
C31 C21 C25 Ru1 -125.9(4)
C1 Ru1 C25 C24 -113.3(3)
N1 Ru1 C25 C24 -15.9(5)
C21 Ru1 C25 C24 117.8(4)
C23 Ru1 C25 C24 37.8(3)
C22 Ru1 C25 C24 79.2(3)
Br1 Ru1 C25 C24 155.0(3)
C1 Ru1 C25 C21 128.9(3)
N1 Ru1 C25 C21 -133.7(3)
C24 Ru1 C25 C21 -117.8(4)
C23 Ru1 C25 C21 -80.0(3)
C22 Ru1 C25 C21 -38.6(3)
Br1 Ru1 C25 C21 37.2(4)
C2 Ru2 C26 C30 60.7(3)
N2 Ru2 C26 C30 -110.0(4)
C29 Ru2 C26 C30 -37.7(3)
C28 Ru2 C26 C30 -79.5(3)
C27 Ru2 C26 C30 -115.8(4)
Br1 Ru2 C26 C30 154.1(3)
C2 Ru2 C26 C27 176.5(3)
N2 Ru2 C26 C27 5.9(5)
C30 Ru2 C26 C27 115.8(4)
C29 Ru2 C26 C27 78.1(3)
C28 Ru2 C26 C27 36.3(3)
Br1 Ru2 C26 C27 -90.1(3)
C2 Ru2 C26 C31 -62.7(5)
N2 Ru2 C26 C31 126.7(4)
C30 Ru2 C26 C31 -123.4(5)
C29 Ru2 C26 C31 -161.0(5)
C28 Ru2 C26 C31 157.1(5)
C27 Ru2 C26 C31 120.8(5)
Br1 Ru2 C26 C31 30.7(4)
C30 C26 C27 C28 1.2(5)
C31 C26 C27 C28 171.9(4)
Ru2 C26 C27 C28 -61.1(3)
C30 C26 C27 C34 -173.1(4)
C31 C26 C27 C34 -2.4(7)
Ru2 C26 C27 C34 124.6(4)
C30 C26 C27 Ru2 62.3(3)
C31 C26 C27 Ru2 -127.0(4)
C2 Ru2 C27 C28 111.7(4)
N2 Ru2 C27 C28 -58.9(3)
C30 Ru2 C27 C28 79.5(3)
C26 Ru2 C27 C28 118.2(4)
C29 Ru2 C27 C28 36.2(3)
Br1 Ru2 C27 C28 -146.1(2)
C2 Ru2 C27 C26 -6.5(5)
N2 Ru2 C27 C26 -177.2(3)
C30 Ru2 C27 C26 -38.7(3)
C29 Ru2 C27 C26 -82.1(3)
C28 Ru2 C27 C26 -118.2(4)
Br1 Ru2 C27 C26 95.7(3)
C2 Ru2 C27 C34 -124.4(5)
N2 Ru2 C27 C34 64.9(4)
C30 Ru2 C27 C34 -156.6(5)
C26 Ru2 C27 C34 -117.9(5)
C29 Ru2 C27 C34 160.0(4)
C28 Ru2 C27 C34 123.8(5)
Br1 Ru2 C27 C34 -22.2(4)
C26 C27 C28 C29 0.4(5)
C34 C27 C28 C29 174.5(4)
Ru2 C27 C28 C29 -58.4(3)
C26 C27 C28 Ru2 58.8(3)
C34 C27 C28 Ru2 -127.1(4)
C2 Ru2 C28 C29 -8.9(4)
N2 Ru2 C28 C29 -110.5(3)
C30 Ru2 C28 C29 38.9(3)
C26 Ru2 C28 C29 82.3(3)
C27 Ru2 C28 C29 120.0(4)
Br1 Ru2 C28 C29 163.6(2)
C2 Ru2 C28 C27 -128.9(4)
N2 Ru2 C28 C27 129.5(3)
C30 Ru2 C28 C27 -81.1(3)
C26 Ru2 C28 C27 -37.8(3)
C29 Ru2 C28 C27 -120.0(4)
Br1 Ru2 C28 C27 43.5(3)
C27 C28 C29 C30 -1.8(5)
Ru2 C28 C29 C30 -62.2(3)
C27 C28 C29 Ru2 60.4(3)
C2 Ru2 C29 C28 174.5(3)
N2 Ru2 C29 C28 76.0(3)
C30 Ru2 C29 C28 -116.1(4)
C26 Ru2 C29 C28 -78.5(3)
C27 Ru2 C29 C28 -35.6(3)
Br1 Ru2 C29 C28 -42.1(5)
C2 Ru2 C29 C30 -69.4(3)
N2 Ru2 C29 C30 -167.9(3)
C26 Ru2 C29 C30 37.6(3)
C28 Ru2 C29 C30 116.1(4)
C27 Ru2 C29 C30 80.5(3)
Br1 Ru2 C29 C30 74.0(5)
C27 C26 C30 C29 -2.3(5)
C31 C26 C30 C29 -172.5(4)
Ru2 C26 C30 C29 62.4(3)
C27 C26 C30 Ru2 -64.8(3)
C31 C26 C30 Ru2 125.0(5)
C28 C29 C30 C26 2.6(5)
Ru2 C29 C30 C26 -62.4(3)
C28 C29 C30 Ru2 65.0(3)
C2 Ru2 C30 C26 -126.1(3)
N2 Ru2 C30 C26 137.3(3)
C29 Ru2 C30 C26 117.7(4)
C28 Ru2 C30 C26 80.0(3)
C27 Ru2 C30 C26 38.6(3)
Br1 Ru2 C30 C26 -35.9(4)
C2 Ru2 C30 C29 116.2(3)
N2 Ru2 C30 C29 19.6(5)
C26 Ru2 C30 C29 -117.7(4)
C28 Ru2 C30 C29 -37.8(3)
C27 Ru2 C30 C29 -79.1(3)
Br1 Ru2 C30 C29 -153.7(2)
C25 C21 C31 C26 170.4(5)
C22 C21 C31 C26 -21.5(5)
Ru1 C21 C31 C26 75.2(4)
C25 C21 C31 C32 45.7(6)
C22 C21 C31 C32 -146.2(4)
Ru1 C21 C31 C32 -49.5(5)
C25 C21 C31 C33 -73.8(6)
C22 C21 C31 C33 94.2(5)
Ru1 C21 C31 C33 -169.1(3)
C30 C26 C31 C21 -170.6(5)
C27 C26 C31 C21 20.7(5)
Ru2 C26 C31 C21 -75.9(4)
C30 C26 C31 C32 -46.2(6)
C27 C26 C31 C32 145.1(4)
Ru2 C26 C31 C32 48.4(5)
C30 C26 C31 C33 73.8(6)
C27 C26 C31 C33 -94.9(5)
Ru2 C26 C31 C33 168.5(3)
C28 C27 C34 C22 171.1(5)
C26 C27 C34 C22 -15.8(5)
Ru2 C27 C34 C22 73.9(4)
C28 C27 C34 C35 46.2(6)
C26 C27 C34 C35 -140.7(4)
Ru2 C27 C34 C35 -51.1(5)
C28 C27 C34 C36 -73.6(5)
C26 C27 C34 C36 99.5(5)
Ru2 C27 C34 C36 -170.9(3)
C23 C22 C34 C27 -168.9(5)
C21 C22 C34 C27 15.0(5)
Ru1 C22 C34 C27 -74.2(4)
C23 C22 C34 C35 -44.2(7)
C21 C22 C34 C35 139.7(4)
Ru1 C22 C34 C35 50.5(5)
C23 C22 C34 C36 75.8(6)
C21 C22 C34 C36 -100.3(5)
Ru1 C22 C34 C36 170.6(3)
O5 S1 C7 F1 60.5(4)
O3 S1 C7 F1 179.8(4)
O4 S1 C7 F1 -59.5(4)
O5 S1 C7 F3 -179.4(3)
O3 S1 C7 F3 -60.1(4)
O4 S1 C7 F3 60.6(4)
O5 S1 C7 F2 -58.7(4)
O3 S1 C7 F2 60.6(4)
O4 S1 C7 F2 -178.7(4)
